data_4131718
loop_
_publ_author_name
'Li, Jian'
'Zhang, Wenhao'
'Zhang, Fei'
'Chen, Yu'
'Li, Ang'

_publ_section_title
;
 Total Synthesis of Longeracinphyllin A.
;
_journal_issue 42
_journal_name_full 'Journal of the American Chemical Society'
_journal_page_first 14893
_journal_page_last 14896
_journal_paper_doi 10.1021/jacs.7b09186
_journal_volume 139
_journal_year 2017
_chemical_absolute_configuration ad
_chemical_formula_moiety 'C21 H27 N O2'
_chemical_formula_sum 'C21 H27 N O2'
_chemical_formula_weight 325.43
_space_group_crystal_system monoclinic
_space_group_IT_number 4
_space_group_name_Hall 'P 2yb'
_space_group_name_H-M_alt 'P 1 21 1'
_atom_sites_solution_hydrogens geom
_audit_creation_method SHELXL-2014/7
_cell_angle_alpha 90
_cell_angle_beta 103.4390(10)
_cell_angle_gamma 90
_cell_formula_units_Z 2
_cell_length_a 8.5702(2)
_cell_length_b 10.0842(2)
_cell_length_c 10.0388(2)
_cell_measurement_reflns_used 7181
_cell_measurement_temperature 173(2)
_cell_measurement_theta_max 68.30
_cell_measurement_theta_min 5.31
_cell_volume 843.83(3)
_computing_structure_refinement 'SHELXL-2014/7 (Sheldrick, 2014)'
_diffrn_ambient_temperature 173(2)
_diffrn_measured_fraction_theta_full 0.997
_diffrn_measured_fraction_theta_max 0.996
_diffrn_measurement_device_type 'Bruker APEX-II CCD'
_diffrn_measurement_method '\f and \w scans'
_diffrn_radiation_type CuK\a
_diffrn_radiation_wavelength 1.54178
_diffrn_reflns_av_R_equivalents 0.0190
_diffrn_reflns_av_unetI/netI 0.0195
_diffrn_reflns_Laue_measured_fraction_full 0.997
_diffrn_reflns_Laue_measured_fraction_max 0.996
_diffrn_reflns_limit_h_max 10
_diffrn_reflns_limit_h_min -10
_diffrn_reflns_limit_k_max 12
_diffrn_reflns_limit_k_min -12
_diffrn_reflns_limit_l_max 12
_diffrn_reflns_limit_l_min -11
_diffrn_reflns_number 8852
_diffrn_reflns_point_group_measured_fraction_full 0.993
_diffrn_reflns_point_group_measured_fraction_max 0.990
_diffrn_reflns_theta_full 67.679
_diffrn_reflns_theta_max 68.294
_diffrn_reflns_theta_min 5.306
_exptl_absorpt_coefficient_mu 0.637
_exptl_crystal_colour colorless
_exptl_crystal_density_diffrn 1.281
_exptl_crystal_description block
_exptl_crystal_F_000 352
_exptl_crystal_size_max 0.220
_exptl_crystal_size_mid 0.150
_exptl_crystal_size_min 0.100
_refine_diff_density_max 0.184
_refine_diff_density_min -0.138
_refine_diff_density_rms 0.033
_refine_ls_abs_structure_details
;
 Flack x determined using 1331 quotients [(I+)-(I-)]/[(I+)+(I-)]
 (Parsons, Flack and Wagner, Acta Cryst. B69 (2013) 249-259).
;
_refine_ls_abs_structure_Flack 0.10(6)
_refine_ls_extinction_method none
_refine_ls_goodness_of_fit_ref 0.850
_refine_ls_hydrogen_treatment constr
_refine_ls_matrix_type full
_refine_ls_number_parameters 219
_refine_ls_number_reflns 3052
_refine_ls_number_restraints 1
_refine_ls_restrained_S_all 0.849
_refine_ls_R_factor_all 0.0319
_refine_ls_R_factor_gt 0.0304
_refine_ls_shift/su_max 0.000
_refine_ls_shift/su_mean 0.000
_refine_ls_structure_factor_coef Fsqd
_refine_ls_weighting_details 'w=1/[\s^2^(Fo^2^)+(0.1000P)^2^] where P=(Fo^2^+2Fc^2^)/3'
_refine_ls_weighting_scheme calc
_refine_ls_wR_factor_gt 0.0911
_refine_ls_wR_factor_ref 0.0938
_reflns_Friedel_coverage 0.872
_reflns_Friedel_fraction_full 0.989
_reflns_Friedel_fraction_max 0.983
_reflns_number_gt 2937
_reflns_number_total 3052
_reflns_threshold_expression 'I > 2\s(I)'
_cod_data_source_file ja7b09186_si_008.cif
_cod_data_source_block t_0m
_cod_original_sg_symbol_H-M 'P 21'
_cod_database_code 4131718
_shelx_shelxl_version_number 2014/7
_shelx_space_group_comment
;
The symmetry employed for this shelxl refinement is uniquely defined
by the following loop, which should always be used as a source of
symmetry information in preference to the above space-group names.
They are only intended as comments.
;
_shelx_estimated_absorpt_t_min 0.873
_shelx_estimated_absorpt_t_max 0.939

loop_
_space_group_symop_operation_xyz
'x, y, z'
'-x, y+1/2, -z'

loop_
_atom_site_label
_atom_site_type_symbol
_atom_site_fract_x
_atom_site_fract_y
_atom_site_fract_z
_atom_site_U_iso_or_equiv
_atom_site_adp_type
_atom_site_occupancy
_atom_site_site_symmetry_order
_atom_site_calc_flag
_atom_site_refinement_flags_posn
_atom_site_refinement_flags_adp
O1 O 0.8165(2) 0.26565(18) 1.11931(16) 0.0436(4) Uani 1 1 d . .
C1 C 0.7422(3) 0.3176(2) 1.0139(2) 0.0324(5) Uani 1 1 d . .
N1 N 0.6306(2) 0.67974(17) 0.43448(17) 0.0284(4) Uani 1 1 d . .
O2 O 0.79079(15) 0.32816(13) 0.56731(14) 0.0258(3) Uani 1 1 d . .
C2 C 0.7851(2) 0.3065(2) 0.8750(2) 0.0263(4) Uani 1 1 d . .
H2 H 0.7792 0.2124 0.8428 0.032 Uiso 1 1 calc R U
C4 C 0.5517(2) 0.4422(2) 0.8663(2) 0.0288(4) Uani 1 1 d . .
C3 C 0.6603(2) 0.39371(19) 0.77733(18) 0.0223(4) Uani 1 1 d . .
H3 H 0.5978 0.3389 0.7001 0.027 Uiso 1 1 calc R U
C5 C 0.5994(3) 0.3992(2) 0.9958(2) 0.0357(5) Uani 1 1 d . .
H5 H 0.5466 0.4197 1.0666 0.043 Uiso 1 1 calc R U
C6 C 0.9513(2) 0.3664(2) 0.8796(2) 0.0288(4) Uani 1 1 d . .
H6A H 1.0218 0.3600 0.9727 0.035 Uiso 1 1 calc R U
H6B H 1.0038 0.3213 0.8140 0.035 Uiso 1 1 calc R U
C7 C 0.9134(2) 0.5107(2) 0.83879(18) 0.0240(4) Uani 1 1 d . .
H7A H 1.0026 0.5519 0.8061 0.029 Uiso 1 1 calc R U
H7B H 0.8942 0.5627 0.9171 0.029 Uiso 1 1 calc R U
C8 C 0.7583(2) 0.50304(17) 0.72109(18) 0.0194(4) Uani 1 1 d . .
C9 C 0.6712(2) 0.64034(18) 0.68055(19) 0.0217(4) Uani 1 1 d . .
C10 C 0.7385(2) 0.71318(18) 0.56879(19) 0.0241(4) Uani 1 1 d . .
H10 H 0.7331 0.8110 0.5837 0.029 Uiso 1 1 calc R U
C11 C 0.9115(2) 0.67619(19) 0.56961(19) 0.0243(4) Uani 1 1 d . .
H11A H 0.9538 0.7343 0.5067 0.029 Uiso 1 1 calc R U
H11B H 0.9808 0.6854 0.6629 0.029 Uiso 1 1 calc R U
C12 C 0.9072(2) 0.53240(19) 0.52223(18) 0.0233(4) Uani 1 1 d . .
H12 H 1.0199 0.4988 0.5398 0.028 Uiso 1 1 calc R U
C13 C 0.81292(19) 0.44362(18) 0.59926(19) 0.0200(4) Uani 1 1 d . .
C14 C 0.8334(2) 0.5264(2) 0.36563(19) 0.0273(4) Uani 1 1 d . .
H14 H 0.7762 0.4400 0.3430 0.033 Uiso 1 1 calc R U
C15 C 0.7108(3) 0.6411(2) 0.3278(2) 0.0332(5) Uani 1 1 d . .
H15A H 0.7672 0.7196 0.3027 0.040 Uiso 1 1 calc R U
H15B H 0.6282 0.6147 0.2457 0.040 Uiso 1 1 calc R U
C16 C 0.9630(3) 0.5382(2) 0.2844(2) 0.0368(5) Uani 1 1 d . .
H16A H 0.9124 0.5481 0.1869 0.055 Uiso 1 1 calc R U
H16B H 1.0297 0.4582 0.2982 0.055 Uiso 1 1 calc R U
H16C H 1.0301 0.6159 0.3162 0.055 Uiso 1 1 calc R U
C17 C 0.5025(2) 0.5936(2) 0.4576(2) 0.0287(4) Uani 1 1 d . .
H17A H 0.5302 0.4990 0.4501 0.034 Uiso 1 1 calc R U
H17B H 0.4001 0.6126 0.3912 0.034 Uiso 1 1 calc R U
C18 C 0.4918(2) 0.62737(19) 0.6018(2) 0.0261(4) Uani 1 1 d . .
H18 H 0.4460 0.7189 0.5973 0.031 Uiso 1 1 calc R U
C19 C 0.3729(2) 0.5374(2) 0.6526(2) 0.0364(5) Uani 1 1 d . .
H19A H 0.2635 0.5738 0.6187 0.044 Uiso 1 1 calc R U
H19B H 0.3751 0.4486 0.6111 0.044 Uiso 1 1 calc R U
C20 C 0.4033(3) 0.5210(3) 0.8072(3) 0.0384(5) Uani 1 1 d . .
H20A H 0.4136 0.6098 0.8505 0.046 Uiso 1 1 calc R U
H20B H 0.3098 0.4764 0.8297 0.046 Uiso 1 1 calc R U
C21 C 0.6927(2) 0.7331(2) 0.8048(2) 0.0292(4) Uani 1 1 d . .
H21A H 0.8050 0.7614 0.8326 0.044 Uiso 1 1 calc R U
H21B H 0.6631 0.6862 0.8807 0.044 Uiso 1 1 calc R U
H21C H 0.6238 0.8111 0.7802 0.044 Uiso 1 1 calc R U

loop_
_atom_site_aniso_label
_atom_site_aniso_U_11
_atom_site_aniso_U_22
_atom_site_aniso_U_33
_atom_site_aniso_U_23
_atom_site_aniso_U_13
_atom_site_aniso_U_12
O1 0.0573(10) 0.0402(9) 0.0315(9) 0.0105(7) 0.0070(8) -0.0035(7)
C1 0.0426(11) 0.0251(10) 0.0302(11) 0.0033(9) 0.0098(9) -0.0107(9)
N1 0.0305(8) 0.0271(9) 0.0247(8) 0.0006(7) 0.0004(7) 0.0014(7)
O2 0.0274(6) 0.0193(7) 0.0317(7) -0.0033(5) 0.0089(5) -0.0008(5)
C2 0.0288(9) 0.0228(9) 0.0270(10) 0.0026(8) 0.0057(7) -0.0005(8)
C4 0.0297(9) 0.0230(9) 0.0370(11) -0.0042(8) 0.0147(8) -0.0068(8)
C3 0.0204(8) 0.0217(9) 0.0245(9) -0.0010(8) 0.0049(7) -0.0022(7)
C5 0.0439(11) 0.0337(11) 0.0348(11) -0.0027(9) 0.0202(9) -0.0060(9)
C6 0.0244(9) 0.0304(10) 0.0291(10) 0.0063(8) 0.0009(7) 0.0038(7)
C7 0.0201(8) 0.0260(10) 0.0234(9) 0.0013(7) 0.0000(7) -0.0019(7)
C8 0.0169(7) 0.0183(9) 0.0220(9) -0.0013(7) 0.0025(6) -0.0023(6)
C9 0.0202(8) 0.0188(9) 0.0251(9) -0.0025(7) 0.0032(7) 0.0010(6)
C10 0.0252(9) 0.0166(9) 0.0280(10) -0.0007(7) 0.0009(7) -0.0013(6)
C11 0.0260(9) 0.0234(9) 0.0232(9) -0.0008(7) 0.0054(7) -0.0053(7)
C12 0.0210(8) 0.0228(9) 0.0262(10) 0.0002(8) 0.0057(7) -0.0025(7)
C13 0.0145(7) 0.0208(9) 0.0229(9) 0.0005(7) 0.0007(6) 0.0027(6)
C14 0.0358(10) 0.0228(9) 0.0241(9) -0.0021(8) 0.0087(8) -0.0046(8)
C15 0.0425(12) 0.0338(11) 0.0212(9) 0.0033(8) 0.0033(8) 0.0019(9)
C16 0.0491(12) 0.0322(11) 0.0330(11) 0.0009(9) 0.0175(9) -0.0044(9)
C17 0.0241(8) 0.0243(10) 0.0319(10) -0.0018(8) -0.0056(7) 0.0021(7)
C18 0.0186(9) 0.0211(9) 0.0360(10) 0.0005(8) 0.0009(7) 0.0042(7)
C19 0.0176(8) 0.0360(11) 0.0539(13) 0.0024(10) 0.0051(8) 0.0015(8)
C20 0.0270(9) 0.0370(11) 0.0564(14) 0.0010(11) 0.0204(9) 0.0054(9)
C21 0.0340(10) 0.0221(9) 0.0316(10) -0.0049(8) 0.0077(8) 0.0013(8)

loop_
_atom_type_symbol
_atom_type_description
_atom_type_scat_dispersion_real
_atom_type_scat_dispersion_imag
_atom_type_scat_source
C C 0.0181 0.0091 'International Tables Vol C Tables 4.2.6.8 and 6.1.1.4'
H H 0.0000 0.0000 'International Tables Vol C Tables 4.2.6.8 and 6.1.1.4'
N N 0.0311 0.0180 'International Tables Vol C Tables 4.2.6.8 and 6.1.1.4'
O O 0.0492 0.0322 'International Tables Vol C Tables 4.2.6.8 and 6.1.1.4'

loop_
_geom_angle_atom_site_label_1
_geom_angle_atom_site_label_2
_geom_angle_atom_site_label_3
_geom_angle
O1 C1 C5 127.4(2)
O1 C1 C2 125.0(2)
C5 C1 C2 107.58(18)
C15 N1 C17 117.37(17)
C15 N1 C10 115.33(16)
C17 N1 C10 108.85(15)
C1 C2 C6 111.20(17)
C1 C2 C3 105.05(15)
C6 C2 C3 107.16(15)
C1 C2 H2 111.1
C6 C2 H2 111.1
C3 C2 H2 111.1
C5 C4 C20 126.44(19)
C5 C4 C3 112.15(18)
C20 C4 C3 121.28(19)
C4 C3 C2 103.85(15)
C4 C3 C8 116.09(16)
C2 C3 C8 106.17(14)
C4 C3 H3 110.1
C2 C3 H3 110.1
C8 C3 H3 110.1
C4 C5 C1 111.29(18)
C4 C5 H5 124.4
C1 C5 H5 124.4
C7 C6 C2 103.21(15)
C7 C6 H6A 111.1
C2 C6 H6A 111.1
C7 C6 H6B 111.1
C2 C6 H6B 111.1
H6A C6 H6B 109.1
C6 C7 C8 104.27(15)
C6 C7 H7A 110.9
C8 C7 H7A 110.9
C6 C7 H7B 110.9
C8 C7 H7B 110.9
H7A C7 H7B 108.9
C13 C8 C7 105.02(14)
C13 C8 C3 107.55(14)
C7 C8 C3 101.27(14)
C13 C8 C9 110.56(15)
C7 C8 C9 114.80(15)
C3 C8 C9 116.61(14)
C21 C9 C10 107.60(15)
C21 C9 C18 112.36(15)
C10 C9 C18 99.23(14)
C21 C9 C8 111.36(15)
C10 C9 C8 111.49(14)
C18 C9 C8 114.03(14)
N1 C10 C11 110.39(15)
N1 C10 C9 106.84(14)
C11 C10 C9 113.71(15)
N1 C10 H10 108.6
C11 C10 H10 108.6
C9 C10 H10 108.6
C12 C11 C10 106.10(15)
C12 C11 H11A 110.5
C10 C11 H11A 110.5
C12 C11 H11B 110.5
C10 C11 H11B 110.5
H11A C11 H11B 108.7
C11 C12 C13 112.12(14)
C11 C12 C14 109.12(15)
C13 C12 C14 110.51(15)
C11 C12 H12 108.3
C13 C12 H12 108.3
C14 C12 H12 108.3
O2 C13 C8 122.01(16)
O2 C13 C12 119.82(17)
C8 C13 C12 118.06(15)
C16 C14 C15 110.30(17)
C16 C14 C12 111.22(16)
C15 C14 C12 108.20(15)
C16 C14 H14 109.0
C15 C14 H14 109.0
C12 C14 H14 109.0
N1 C15 C14 115.42(17)
N1 C15 H15A 108.4
C14 C15 H15A 108.4
N1 C15 H15B 108.4
C14 C15 H15B 108.4
H15A C15 H15B 107.5
C14 C16 H16A 109.5
C14 C16 H16B 109.5
H16A C16 H16B 109.5
C14 C16 H16C 109.5
H16A C16 H16C 109.5
H16B C16 H16C 109.5
N1 C17 C18 103.51(15)
N1 C17 H17A 111.1
C18 C17 H17A 111.1
N1 C17 H17B 111.1
C18 C17 H17B 111.1
H17A C17 H17B 109.0
C17 C18 C19 112.17(17)
C17 C18 C9 103.42(14)
C19 C18 C9 122.14(17)
C17 C18 H18 106.0
C19 C18 H18 106.0
C9 C18 H18 106.0
C20 C19 C18 115.63(18)
C20 C19 H19A 108.4
C18 C19 H19A 108.4
C20 C19 H19B 108.4
C18 C19 H19B 108.4
H19A C19 H19B 107.4
C4 C20 C19 112.92(18)
C4 C20 H20A 109.0
C19 C20 H20A 109.0
C4 C20 H20B 109.0
C19 C20 H20B 109.0
H20A C20 H20B 107.8
C9 C21 H21A 109.5
C9 C21 H21B 109.5
H21A C21 H21B 109.5
C9 C21 H21C 109.5
H21A C21 H21C 109.5
H21B C21 H21C 109.5

loop_
_geom_bond_atom_site_label_1
_geom_bond_atom_site_label_2
_geom_bond_distance
O1 C1 1.219(3)
C1 C5 1.451(3)
C1 C2 1.527(3)
N1 C15 1.454(3)
N1 C17 1.460(3)
N1 C10 1.486(2)
O2 C13 1.211(2)
C2 C6 1.538(3)
C2 C3 1.547(3)
C2 H2 1.0000
C4 C5 1.341(3)
C4 C20 1.500(3)
C4 C3 1.513(2)
C3 C8 1.569(2)
C3 H3 1.0000
C5 H5 0.9500
C6 C7 1.526(3)
C6 H6A 0.9900
C6 H6B 0.9900
C7 C8 1.562(2)
C7 H7A 0.9900
C7 H7B 0.9900
C8 C13 1.530(2)
C8 C9 1.581(2)
C9 C21 1.535(3)
C9 C10 1.559(3)
C9 C18 1.562(2)
C10 C11 1.527(2)
C10 H10 1.0000
C11 C12 1.524(3)
C11 H11A 0.9900
C11 H11B 0.9900
C12 C13 1.530(2)
C12 C14 1.553(3)
C12 H12 1.0000
C14 C16 1.527(3)
C14 C15 1.549(3)
C14 H14 1.0000
C15 H15A 0.9900
C15 H15B 0.9900
C16 H16A 0.9800
C16 H16B 0.9800
C16 H16C 0.9800
C17 C18 1.510(3)
C17 H17A 0.9900
C17 H17B 0.9900
C18 C19 1.537(3)
C18 H18 1.0000
C19 C20 1.522(4)
C19 H19A 0.9900
C19 H19B 0.9900
C20 H20A 0.9900
C20 H20B 0.9900
C21 H21A 0.9800
C21 H21B 0.9800
C21 H21C 0.9800

loop_
_geom_torsion_atom_site_label_1
_geom_torsion_atom_site_label_2
_geom_torsion_atom_site_label_3
_geom_torsion_atom_site_label_4
_geom_torsion
O1 C1 C2 C6 -62.1(3)
C5 C1 C2 C6 118.20(19)
O1 C1 C2 C3 -177.6(2)
C5 C1 C2 C3 2.6(2)
C5 C4 C3 C2 1.9(2)
C20 C4 C3 C2 -174.29(18)
C5 C4 C3 C8 -114.26(19)
C20 C4 C3 C8 69.6(2)
C1 C2 C3 C4 -2.62(19)
C6 C2 C3 C4 -120.97(16)
C1 C2 C3 C8 120.28(16)
C6 C2 C3 C8 1.9(2)
C20 C4 C5 C1 175.7(2)
C3 C4 C5 C1 -0.2(3)
O1 C1 C5 C4 178.7(2)
C2 C1 C5 C4 -1.6(2)
C1 C2 C6 C7 -90.71(19)
C3 C2 C6 C7 23.6(2)
C2 C6 C7 C8 -40.44(18)
C6 C7 C8 C13 -70.76(17)
C6 C7 C8 C3 41.06(17)
C6 C7 C8 C9 167.60(15)
C4 C3 C8 C13 -161.16(16)
C2 C3 C8 C13 84.04(17)
C4 C3 C8 C7 88.95(18)
C2 C3 C8 C7 -25.85(18)
C4 C3 C8 C9 -36.4(2)
C2 C3 C8 C9 -151.18(15)
C13 C8 C9 C21 -150.46(15)
C7 C8 C9 C21 -31.9(2)
C3 C8 C9 C21 86.30(19)
C13 C8 C9 C10 -30.26(19)
C7 C8 C9 C10 88.31(18)
C3 C8 C9 C10 -153.50(15)
C13 C8 C9 C18 81.10(18)
C7 C8 C9 C18 -160.33(15)
C3 C8 C9 C18 -42.1(2)
C15 N1 C10 C11 -9.6(2)
C17 N1 C10 C11 124.78(16)
C15 N1 C10 C9 -133.67(17)
C17 N1 C10 C9 0.7(2)
C21 C9 C10 N1 -142.08(16)
C18 C9 C10 N1 -24.96(17)
C8 C9 C10 N1 95.53(17)
C21 C9 C10 C11 95.88(17)
C18 C9 C10 C11 -146.99(15)
C8 C9 C10 C11 -26.5(2)
N1 C10 C11 C12 -51.49(19)
C9 C10 C11 C12 68.56(18)
C10 C11 C12 C13 -48.94(19)
C10 C11 C12 C14 73.82(18)
C7 C8 C13 O2 101.55(19)
C3 C8 C13 O2 -5.7(2)
C9 C8 C13 O2 -134.08(17)
C7 C8 C13 C12 -74.69(19)
C3 C8 C13 C12 178.03(15)
C9 C8 C13 C12 49.7(2)
C11 C12 C13 O2 175.64(16)
C14 C12 C13 O2 53.7(2)
C11 C12 C13 C8 -8.0(2)
C14 C12 C13 C8 -130.01(16)
C11 C12 C14 C16 90.38(19)
C13 C12 C14 C16 -145.89(17)
C11 C12 C14 C15 -30.9(2)
C13 C12 C14 C15 92.82(18)
C17 N1 C15 C14 -76.4(2)
C10 N1 C15 C14 54.0(2)
C16 C14 C15 N1 -152.38(19)
C12 C14 C15 N1 -30.5(2)
C15 N1 C17 C18 158.49(16)
C10 N1 C17 C18 25.2(2)
N1 C17 C18 C19 -174.70(16)
N1 C17 C18 C9 -41.25(18)
C21 C9 C18 C17 153.47(16)
C10 C9 C18 C17 40.01(16)
C8 C9 C18 C17 -78.60(18)
C21 C9 C18 C19 -79.1(2)
C10 C9 C18 C19 167.45(18)
C8 C9 C18 C19 48.8(2)
C17 C18 C19 C20 154.78(18)
C9 C18 C19 C20 31.3(3)
C5 C4 C20 C19 -172.2(2)
C3 C4 C20 C19 3.4(3)
C18 C19 C20 C4 -69.5(3)
